data_4068775
loop_
_publ_author_name
'Han, Yuan'
'Lee, Li Juan'
'Huynh, Han Vinh'

_publ_section_title
;
 Palladium(II) Pyrazolin-4-ylidenes: Substituent Effects on the Formation
 and Catalytic Activity of Pyrazole-Based Remote NHC Complexes
;
_journal_issue 9
_journal_name_full Organometallics
_journal_page_first 2778
_journal_paper_doi 10.1021/om8010849
_journal_volume 28
_journal_year 2009
_chemical_formula_sum 'C68 H74 B2 F8 I2 N4 P2 Pd2'
_chemical_formula_weight 1649.47
_chemical_name_systematic
; 
 ? 
;
_space_group_IT_number 14
_symmetry_cell_setting monoclinic
_symmetry_space_group_name_Hall '-P 2yn'
_symmetry_space_group_name_H-M 'P 1 21/n 1'
_atom_sites_solution_hydrogens geom
_atom_sites_solution_primary direct
_atom_sites_solution_secondary difmap
_audit_creation_method SHELXL-97
_cell_angle_alpha 90.00
_cell_angle_beta 96.852(3)
_cell_angle_gamma 90.00
_cell_formula_units_Z 4
_cell_length_a 10.8110(16)
_cell_length_b 45.221(7)
_cell_length_c 15.263(2)
_cell_measurement_reflns_used 1432
_cell_measurement_temperature 223(2)
_cell_measurement_theta_max 17.87
_cell_measurement_theta_min 2.24
_cell_volume 7408.5(19)
_computing_cell_refinement 'Bruker SMART'
_computing_data_collection 'Bruker SMART'
_computing_data_reduction 'Bruker SAINT'
_computing_molecular_graphics 'Bruker SHELXTL'
_computing_publication_material 'Bruker SHELXTL'
_computing_structure_refinement 'SHELXL-97 (Sheldrick, 1997)'
_computing_structure_solution 'SHELXS-97 (Sheldrick, 1990)'
_diffrn_ambient_temperature 223(2)
_diffrn_measured_fraction_theta_full 1.000
_diffrn_measured_fraction_theta_max 1.000
_diffrn_measurement_device_type 'CCD area detector'
_diffrn_measurement_method 'phi and omega scans'
_diffrn_radiation_monochromator graphite
_diffrn_radiation_source 'fine-focus sealed tube'
_diffrn_radiation_type MoK\a
_diffrn_radiation_wavelength 0.71073
_diffrn_reflns_av_R_equivalents 0.1841
_diffrn_reflns_av_sigmaI/netI 0.2082
_diffrn_reflns_limit_h_max 10
_diffrn_reflns_limit_h_min -12
_diffrn_reflns_limit_k_max 53
_diffrn_reflns_limit_k_min -53
_diffrn_reflns_limit_l_max 18
_diffrn_reflns_limit_l_min -18
_diffrn_reflns_number 42614
_diffrn_reflns_theta_full 25.00
_diffrn_reflns_theta_max 25.00
_diffrn_reflns_theta_min 1.42
_exptl_absorpt_coefficient_mu 1.422
_exptl_absorpt_correction_T_max 0.9721
_exptl_absorpt_correction_T_min 0.8479
_exptl_absorpt_correction_type multi-scan
_exptl_absorpt_process_details 'Sadabs, (Sheldrick 2001)'
_exptl_crystal_colour Yellow
_exptl_crystal_density_diffrn 1.479
_exptl_crystal_density_meas ?
_exptl_crystal_density_method 'not measured'
_exptl_crystal_description 'Thin Plate'
_exptl_crystal_F_000 3280
_exptl_crystal_size_max 0.12
_exptl_crystal_size_mid 0.10
_exptl_crystal_size_min 0.02
_refine_diff_density_max 1.258
_refine_diff_density_min -0.707
_refine_diff_density_rms 0.196
_refine_ls_extinction_coef 0.0034(3)
_refine_ls_extinction_expression Fc^*^=kFc[1+0.001xFc^2^\l^3^/sin(2\q)]^-1/4^
_refine_ls_extinction_method SHELXL
_refine_ls_goodness_of_fit_ref 1.034
_refine_ls_hydrogen_treatment constr
_refine_ls_matrix_type full
_refine_ls_number_parameters 846
_refine_ls_number_reflns 13042
_refine_ls_number_restraints 95
_refine_ls_restrained_S_all 1.031
_refine_ls_R_factor_all 0.2092
_refine_ls_R_factor_gt 0.1052
_refine_ls_shift/su_max 0.001
_refine_ls_shift/su_mean 0.000
_refine_ls_structure_factor_coef Fsqd
_refine_ls_weighting_details 'calc w=1/[\s^2^(Fo^2^)+(0.1194P)^2^+21.6577P] where P=(Fo^2^+2Fc^2^)/3'
_refine_ls_weighting_scheme calc
_refine_ls_wR_factor_gt 0.2488
_refine_ls_wR_factor_ref 0.2907
_reflns_number_gt 6047
_reflns_number_total 13042
_reflns_threshold_expression >2sigma(I)
_cod_data_source_file om8010849_si_002.cif
_cod_data_source_block 4c
_cod_depositor_comments
;
The following automatic conversions were performed:

'_symmetry_cell_setting' value 'Monoclinic' changed to 'monoclinic'
according to /home/saulius/struct/CIF-dictionaries/cif_core.dic
dictionary named 'cif_core.dic' version 2.4.2 from 2011-04-26.

Automatic conversion script
Id: cif_fix_values 1715 2011-07-08 13:25:40Z adriana 

The following automatic conversions were performed:

'_exptl_crystal_density_meas' value 'Not measured' was changed to '?'
- the value is perceived as not measured.

Automatic conversion script
Id: cif_fix_values 3008 2015-01-20 13:52:24Z robertas 
;
_cod_original_cell_volume 7408.4(19)
_cod_original_sg_symbol_H-M P2(1)/n
_cod_database_code 4068775

loop_
_symmetry_equiv_pos_as_xyz
'x, y, z'
'-x+1/2, y+1/2, -z+1/2'
'-x, -y, -z'
'x-1/2, -y-1/2, z-1/2'

loop_
_atom_site_label
_atom_site_type_symbol
_atom_site_fract_x
_atom_site_fract_y
_atom_site_fract_z
_atom_site_U_iso_or_equiv
_atom_site_adp_type
_atom_site_occupancy
_atom_site_symmetry_multiplicity
_atom_site_calc_flag
_atom_site_refinement_flags
_atom_site_disorder_assembly
_atom_site_disorder_group
Pd1 Pd 0.79927(11) 0.66666(3) 0.66365(8) 0.0448(4) Uani 1 1 d . . .
Pd2 Pd 0.80017(11) 0.62446(3) 0.44655(9) 0.0478(4) Uani 1 1 d . . .
I1 I 0.96395(10) 0.65721(3) 0.55097(8) 0.0584(4) Uani 1 1 d . . .
I2 I 0.63083(10) 0.65124(3) 0.52828(8) 0.0561(4) Uani 1 1 d . . .
P1 P 0.6543(4) 0.67216(11) 0.7582(3) 0.0513(12) Uani 1 1 d . . .
P2 P 0.9475(4) 0.60025(12) 0.3784(3) 0.0558(13) Uani 1 1 d . . .
N1 N 1.1234(12) 0.6832(3) 0.8349(9) 0.049(4) Uani 1 1 d . . .
N2 N 1.0854(12) 0.7105(3) 0.8155(8) 0.044(3) Uani 1 1 d . . .
N3 N 0.4956(14) 0.5743(3) 0.3333(11) 0.064(4) Uani 1 1 d . . .
N4 N 0.5044(14) 0.5939(3) 0.2650(10) 0.058(4) Uani 1 1 d . . .
C1 C 0.9414(14) 0.6802(4) 0.7530(11) 0.047(4) Uani 1 1 d . . .
C2 C 1.0334(17) 0.6641(4) 0.7998(12) 0.052(5) Uani 1 1 d . A .
C3 C 0.9725(13) 0.7089(4) 0.7671(9) 0.037(4) Uani 1 1 d . . .
C4 C 1.048(2) 0.6324(5) 0.8098(17) 0.091(8) Uani 1 1 d D . .
H4A H 1.0796 0.6315 0.8733 0.110 Uiso 0.46(3) 1 calc PR A 1
H4B H 0.9810 0.6263 0.7633 0.110 Uiso 0.54(3) 1 calc PR A 2
C5 C 1.159(2) 0.6177(5) 0.7714(18) 0.103(8) Uani 1 1 d . A .
H5A H 1.1585 0.5966 0.7833 0.154 Uiso 1 1 calc R . .
H5B H 1.2361 0.6262 0.7988 0.154 Uiso 1 1 calc R . .
H5C H 1.1511 0.6209 0.7082 0.154 Uiso 1 1 calc R . .
C6 C 0.930(3) 0.6133(8) 0.811(5) 0.116(17) Uani 0.46(3) 1 d PD A 1
H6A H 0.9537 0.5927 0.8178 0.174 Uiso 0.46(3) 1 calc PR A 1
H6B H 0.8765 0.6159 0.7556 0.174 Uiso 0.46(3) 1 calc PR A 1
H6C H 0.8859 0.6193 0.8595 0.174 Uiso 0.46(3) 1 calc PR A 1
C21 C 0.710(2) 0.5593(8) 0.537(2) 0.126(15) Uani 0.76(3) 1 d PD B 1
H21A H 0.6983 0.5469 0.5877 0.189 Uiso 0.76(3) 1 calc PR B 1
H21B H 0.7387 0.5786 0.5578 0.189 Uiso 0.76(3) 1 calc PR B 1
H21C H 0.7707 0.5503 0.5039 0.189 Uiso 0.76(3) 1 calc PR B 1
C6X C 0.989(4) 0.6208(8) 0.890(2) 0.116(17) Uani 0.54(3) 1 d PD A 2
H6X1 H 1.0011 0.5996 0.8950 0.174 Uiso 0.54(3) 1 calc PR A 2
H6X2 H 0.9008 0.6252 0.8830 0.174 Uiso 0.54(3) 1 calc PR A 2
H6X3 H 1.0287 0.6303 0.9433 0.174 Uiso 0.54(3) 1 calc PR A 2
C21X C 0.658(9) 0.5346(15) 0.457(7) 0.126(15) Uani 0.24(3) 1 d PD B 2
H21D H 0.6624 0.5210 0.5063 0.189 Uiso 0.24(3) 1 calc PR B 2
H21E H 0.7413 0.5402 0.4461 0.189 Uiso 0.24(3) 1 calc PR B 2
H21F H 0.6156 0.5251 0.4046 0.189 Uiso 0.24(3) 1 calc PR B 2
C7 C 0.9015(17) 0.7363(4) 0.7299(11) 0.056(5) Uani 1 1 d . . .
H7 H 0.8181 0.7285 0.7080 0.068 Uiso 1 1 calc R . .
C8 C 0.946(2) 0.7489(5) 0.6506(11) 0.079(6) Uani 1 1 d . . .
H8A H 1.0121 0.7629 0.6678 0.118 Uiso 1 1 calc R . .
H8B H 0.8775 0.7588 0.6156 0.118 Uiso 1 1 calc R . .
H8C H 0.9769 0.7331 0.6161 0.118 Uiso 1 1 calc R . .
C9 C 0.8737(19) 0.7595(4) 0.8013(15) 0.080(7) Uani 1 1 d . . .
H9A H 0.9412 0.7737 0.8098 0.120 Uiso 1 1 calc R . .
H9B H 0.8662 0.7495 0.8565 0.120 Uiso 1 1 calc R . .
H9C H 0.7963 0.7697 0.7816 0.120 Uiso 1 1 calc R . .
C10 C 1.2417(17) 0.6777(4) 0.8939(13) 0.069(6) Uani 1 1 d . . .
H10A H 1.3058 0.6713 0.8587 0.103 Uiso 1 1 calc R . .
H10B H 1.2279 0.6624 0.9363 0.103 Uiso 1 1 calc R . .
H10C H 1.2681 0.6958 0.9249 0.103 Uiso 1 1 calc R . .
C11 C 1.1647(14) 0.7348(4) 0.8357(12) 0.049(4) Uani 1 1 d . . .
C12 C 1.2461(16) 0.7434(4) 0.7758(12) 0.055(5) Uani 1 1 d . . .
H12 H 1.2469 0.7322 0.7239 0.066 Uiso 1 1 calc R . .
C13 C 1.325(2) 0.7670(5) 0.7883(14) 0.076(6) Uani 1 1 d . . .
H13 H 1.3739 0.7729 0.7447 0.091 Uiso 1 1 calc R . .
C14 C 1.329(2) 0.7812(5) 0.863(2) 0.092(8) Uani 1 1 d . . .
H14 H 1.3850 0.7970 0.8734 0.111 Uiso 1 1 calc R . .
C15 C 1.250(2) 0.7737(5) 0.9324(18) 0.097(9) Uani 1 1 d . . .
H15 H 1.2547 0.7838 0.9866 0.117 Uiso 1 1 calc R . .
C16 C 1.1671(16) 0.7504(4) 0.9106(13) 0.063(5) Uani 1 1 d . . .
H16 H 1.1103 0.7455 0.9504 0.076 Uiso 1 1 calc R . .
C17 C 0.6629(16) 0.6034(4) 0.3723(11) 0.054(5) Uani 1 1 d . . .
C18 C 0.5843(16) 0.5802(4) 0.3967(11) 0.047(4) Uani 1 1 d . B .
C19 C 0.6073(16) 0.6125(4) 0.2882(10) 0.052(5) Uani 1 1 d . . .
C20 C 0.585(2) 0.5624(5) 0.4782(18) 0.099(8) Uani 1 1 d D . .
H20A H 0.5661 0.5421 0.4564 0.119 Uiso 0.76(3) 1 calc PR B 1
H20B H 0.6543 0.5728 0.5137 0.119 Uiso 0.24(3) 1 calc PR B 2
C22 C 0.487(2) 0.5685(5) 0.5367(15) 0.089(7) Uani 1 1 d . B .
H22A H 0.4948 0.5888 0.5574 0.134 Uiso 1 1 calc R . .
H22B H 0.4976 0.5552 0.5868 0.134 Uiso 1 1 calc R . .
H22C H 0.4055 0.5656 0.5040 0.134 Uiso 1 1 calc R . .
C23 C 0.6544(19) 0.6386(5) 0.2338(13) 0.071(6) Uani 1 1 d . . .
H23 H 0.7424 0.6430 0.2556 0.085 Uiso 1 1 calc R . .
C24 C 0.5708(18) 0.6659(5) 0.2525(17) 0.092(8) Uani 1 1 d . . .
H24A H 0.6000 0.6834 0.2243 0.138 Uiso 1 1 calc R . .
H24B H 0.5760 0.6692 0.3156 0.138 Uiso 1 1 calc R . .
H24C H 0.4850 0.6620 0.2291 0.138 Uiso 1 1 calc R . .
C25 C 0.645(2) 0.6314(6) 0.1431(14) 0.100(8) Uani 1 1 d . . .
H25A H 0.6938 0.6139 0.1351 0.150 Uiso 1 1 calc R . .
H25B H 0.6750 0.6478 0.1107 0.150 Uiso 1 1 calc R . .
H25C H 0.5580 0.6276 0.1213 0.150 Uiso 1 1 calc R . .
C26 C 0.394(2) 0.5541(5) 0.3183(16) 0.100(8) Uani 1 1 d . . .
H26A H 0.4195 0.5367 0.2883 0.150 Uiso 1 1 calc R . .
H26B H 0.3248 0.5636 0.2822 0.150 Uiso 1 1 calc R . .
H26C H 0.3671 0.5484 0.3745 0.150 Uiso 1 1 calc R . .
C27 C 0.4260(17) 0.5915(5) 0.1842(13) 0.065(5) Uani 1 1 d . . .
C28 C 0.442(2) 0.5683(5) 0.1310(14) 0.072(6) Uani 1 1 d . . .
H28 H 0.5075 0.5547 0.1436 0.087 Uiso 1 1 calc R . .
C29 C 0.354(3) 0.5657(6) 0.0553(16) 0.099(9) Uani 1 1 d . . .
H29 H 0.3631 0.5499 0.0164 0.119 Uiso 1 1 calc R . .
C30 C 0.259(3) 0.5841(6) 0.0355(17) 0.103(8) Uani 1 1 d . . .
H30 H 0.2008 0.5806 -0.0143 0.123 Uiso 1 1 calc R . .
C31 C 0.245(2) 0.6089(6) 0.0894(15) 0.090(7) Uani 1 1 d . . .
H31 H 0.1823 0.6231 0.0745 0.108 Uiso 1 1 calc R . .
C32 C 0.330(2) 0.6113(6) 0.1673(15) 0.091(7) Uani 1 1 d . . .
H32 H 0.3212 0.6267 0.2076 0.110 Uiso 1 1 calc R . .
C1A C 0.6724(15) 0.6966(4) 0.8551(10) 0.050(5) Uani 1 1 d . . .
C2A C 0.7711(15) 0.6898(4) 0.9239(10) 0.048(4) Uani 1 1 d . . .
H2A H 0.8319 0.6756 0.9150 0.058 Uiso 1 1 calc R . .
C3A C 0.7746(18) 0.7039(5) 0.9998(12) 0.068(6) Uani 1 1 d . . .
H3A H 0.8383 0.6995 1.0453 0.082 Uiso 1 1 calc R . .
C4A C 0.688(2) 0.7248(5) 1.0139(14) 0.081(7) Uani 1 1 d . . .
H4A H 0.6919 0.7346 1.0685 0.097 Uiso 1 1 calc R . .
C5A C 0.597(2) 0.7312(6) 0.9472(15) 0.092(8) Uani 1 1 d . . .
H5A1 H 0.5370 0.7457 0.9564 0.111 Uiso 1 1 calc R . .
C6A C 0.5890(18) 0.7173(5) 0.8685(12) 0.069(6) Uani 1 1 d . . .
H6A1 H 0.5253 0.7222 0.8235 0.083 Uiso 1 1 calc R . .
C1B C 0.6114(17) 0.6364(4) 0.8015(11) 0.055(5) Uani 1 1 d . . .
C2B C 0.561(2) 0.6348(5) 0.8781(14) 0.082(7) Uani 1 1 d . . .
H2B H 0.5563 0.6520 0.9124 0.099 Uiso 1 1 calc R . .
C3B C 0.518(2) 0.6091(7) 0.9056(15) 0.107(10) Uani 1 1 d . . .
H3B H 0.4837 0.6090 0.9594 0.129 Uiso 1 1 calc R . .
C4B C 0.521(3) 0.5844(7) 0.8632(17) 0.138(13) Uani 1 1 d . . .
H4B H 0.4842 0.5670 0.8820 0.165 Uiso 1 1 calc R . .
C5B C 0.583(3) 0.5854(5) 0.7863(14) 0.127(12) Uani 1 1 d . . .
H5B1 H 0.5979 0.5676 0.7572 0.152 Uiso 1 1 calc R . .
C6B C 0.621(3) 0.6110(5) 0.7543(14) 0.098(9) Uani 1 1 d . . .
H6B1 H 0.6543 0.6114 0.7001 0.117 Uiso 1 1 calc R . .
C1C C 0.5132(14) 0.6866(4) 0.6957(10) 0.044(4) Uani 1 1 d . . .
C2C C 0.4093(18) 0.6694(5) 0.6785(14) 0.073(6) Uani 1 1 d . . .
H2C H 0.4061 0.6512 0.7080 0.088 Uiso 1 1 calc R . .
C3C C 0.3080(17) 0.6778(6) 0.6190(17) 0.093(9) Uani 1 1 d . . .
H3C H 0.2364 0.6659 0.6097 0.112 Uiso 1 1 calc R . .
C4C C 0.315(2) 0.7051(7) 0.5721(15) 0.096(9) Uani 1 1 d . . .
H4C H 0.2500 0.7115 0.5303 0.115 Uiso 1 1 calc R . .
C5C C 0.422(2) 0.7213(6) 0.5911(13) 0.081(7) Uani 1 1 d . . .
H5C1 H 0.4276 0.7396 0.5627 0.097 Uiso 1 1 calc R . .
C6C C 0.5194(19) 0.7126(5) 0.6478(12) 0.065(5) Uani 1 1 d . . .
H6C1 H 0.5922 0.7241 0.6552 0.077 Uiso 1 1 calc R . .
C1D C 1.0837(15) 0.6246(4) 0.3737(12) 0.048(4) Uani 1 1 d . . .
C2D C 1.0643(16) 0.6508(4) 0.3396(13) 0.059(5) Uani 1 1 d . . .
H2D H 0.9828 0.6563 0.3172 0.071 Uiso 1 1 calc R . .
C3D C 1.164(2) 0.6716(5) 0.3352(13) 0.072(6) Uani 1 1 d . . .
H3D H 1.1524 0.6902 0.3078 0.087 Uiso 1 1 calc R . .
C4D C 1.2789(18) 0.6620(6) 0.3748(14) 0.073(6) Uani 1 1 d . . .
H4D H 1.3467 0.6750 0.3766 0.087 Uiso 1 1 calc R . .
C5D C 1.2987(17) 0.6359(5) 0.4097(13) 0.065(5) Uani 1 1 d . . .
H5D H 1.3783 0.6304 0.4361 0.078 Uiso 1 1 calc R . .
C6D C 1.1993(16) 0.6166(4) 0.4068(11) 0.055(5) Uani 1 1 d . . .
H6D H 1.2131 0.5973 0.4287 0.066 Uiso 1 1 calc R . .
C1E C 1.0090(19) 0.5697(5) 0.4398(15) 0.072(6) Uani 1 1 d . . .
C2E C 1.0631(19) 0.5446(5) 0.3987(18) 0.084(7) Uani 1 1 d . . .
H2E H 1.0558 0.5431 0.3369 0.101 Uiso 1 1 calc R . .
C3E C 1.124(3) 0.5235(7) 0.449(2) 0.134(13) Uani 1 1 d . . .
H3E H 1.1519 0.5071 0.4195 0.161 Uiso 1 1 calc R . .
C4E C 1.148(2) 0.5237(6) 0.540(3) 0.154(17) Uani 1 1 d . . .
H4E H 1.1964 0.5090 0.5708 0.185 Uiso 1 1 calc R . .
C5E C 1.095(3) 0.5477(6) 0.5847(19) 0.117(10) Uani 1 1 d . . .
H5E H 1.1056 0.5490 0.6466 0.140 Uiso 1 1 calc R . .
C6E C 1.025(2) 0.5698(6) 0.5311(19) 0.105(8) Uani 1 1 d . . .
H6E H 0.9876 0.5852 0.5601 0.126 Uiso 1 1 calc R . .
C1F C 0.9069(17) 0.5861(5) 0.2667(12) 0.063(5) Uani 1 1 d . . .
C2F C 0.962(2) 0.5975(6) 0.1981(15) 0.091(7) Uani 1 1 d . . .
H2F H 1.0208 0.6128 0.2085 0.109 Uiso 1 1 calc R . .
C3F C 0.931(3) 0.5866(8) 0.1122(19) 0.148(14) Uani 1 1 d . . .
H3F H 0.9665 0.5941 0.0633 0.177 Uiso 1 1 calc R . .
C4F C 0.844(3) 0.5636(9) 0.106(2) 0.169(17) Uani 1 1 d . . .
H4F H 0.8189 0.5559 0.0493 0.203 Uiso 1 1 calc R . .
C5F C 0.792(2) 0.5512(6) 0.1757(17) 0.095(8) Uani 1 1 d . . .
H5F H 0.7343 0.5355 0.1683 0.114 Uiso 1 1 calc R . .
C6F C 0.8289(18) 0.5632(5) 0.2546(15) 0.074(6) Uani 1 1 d . . .
H6F H 0.7984 0.5550 0.3044 0.089 Uiso 1 1 calc R . .
B2 B 0.0974(12) 0.6917(4) 0.1031(9) 0.084(9) Uani 1 1 d D . .
F5 F 0.2216(17) 0.6888(9) 0.118(2) 0.141(17) Uani 0.55(4) 1 d PD C 1
F6 F 0.064(3) 0.6988(7) 0.0178(12) 0.096(13) Uani 0.55(4) 1 d PD C 1
F7 F 0.043(4) 0.6658(7) 0.119(3) 0.21(3) Uani 0.55(4) 1 d PD C 1
F8 F 0.059(4) 0.7126(8) 0.1554(18) 0.17(3) Uani 0.55(4) 1 d PD C 1
F5A F 0.205(3) 0.6786(8) 0.138(2) 0.095(15) Uani 0.45(4) 1 d PDU C 2
F6A F 0.120(4) 0.7209(6) 0.090(3) 0.19(3) Uani 0.45(4) 1 d PD C 2
F7A F 0.011(2) 0.6893(10) 0.1600(17) 0.088(15) Uani 0.45(4) 1 d PD C 2
F8A F 0.055(3) 0.6791(11) 0.025(2) 0.16(3) Uani 0.45(4) 1 d PD C 2
B1 B 0.4216(17) 0.5097(4) 0.7434(12) 0.140(14) Uani 1 1 d DU . .
F1 F 0.3439(16) 0.5329(4) 0.7412(13) 0.204(10) Uani 1 1 d D . .
F2 F 0.460(2) 0.5023(4) 0.8281(11) 0.234(12) Uani 1 1 d D . .
F3 F 0.3657(17) 0.4864(4) 0.7016(13) 0.201(10) Uani 1 1 d D . .
F4 F 0.5228(17) 0.5173(4) 0.7043(13) 0.203(9) Uani 1 1 d D . .

loop_
_atom_site_aniso_label
_atom_site_aniso_U_11
_atom_site_aniso_U_22
_atom_site_aniso_U_33
_atom_site_aniso_U_23
_atom_site_aniso_U_13
_atom_site_aniso_U_12
Pd1 0.0325(7) 0.0529(9) 0.0504(8) -0.0092(7) 0.0103(6) -0.0036(6)
Pd2 0.0365(8) 0.0586(9) 0.0503(8) -0.0052(7) 0.0135(6) -0.0052(6)
I1 0.0379(7) 0.0793(10) 0.0601(8) -0.0127(7) 0.0149(6) -0.0067(6)
I2 0.0391(7) 0.0749(10) 0.0561(7) -0.0121(6) 0.0132(5) -0.0051(6)
P1 0.037(3) 0.064(3) 0.053(3) -0.009(2) 0.009(2) -0.006(2)
P2 0.044(3) 0.061(3) 0.065(3) -0.007(3) 0.019(2) -0.002(2)
N1 0.038(8) 0.056(10) 0.054(9) -0.007(8) 0.007(7) 0.007(7)
N2 0.042(8) 0.048(10) 0.040(8) 0.001(7) 0.001(7) 0.005(7)
N3 0.052(10) 0.052(10) 0.083(12) 0.015(9) -0.006(9) -0.016(8)
N4 0.061(10) 0.051(10) 0.060(10) -0.010(8) 0.002(8) -0.019(8)
C1 0.033(9) 0.041(11) 0.068(12) -0.016(9) 0.016(8) 0.005(8)
C2 0.056(11) 0.033(11) 0.064(12) -0.001(9) 0.004(9) 0.000(9)
C3 0.028(9) 0.051(11) 0.031(8) -0.003(8) 0.000(7) -0.003(7)
C4 0.079(16) 0.071(17) 0.13(2) 0.020(14) 0.025(14) -0.039(13)
C5 0.065(15) 0.09(2) 0.15(2) 0.013(17) 0.025(15) 0.025(13)
C6 0.09(3) 0.019(17) 0.23(5) 0.01(2) -0.04(3) -0.008(15)
C21 0.08(2) 0.11(3) 0.18(4) 0.07(3) 0.02(2) 0.03(2)
C6X 0.09(3) 0.019(17) 0.23(5) 0.01(2) -0.04(3) -0.008(15)
C21X 0.08(2) 0.11(3) 0.18(4) 0.07(3) 0.02(2) 0.03(2)
C7 0.052(11) 0.056(12) 0.060(12) 0.006(10) 0.002(9) 0.012(9)
C8 0.090(16) 0.098(18) 0.047(11) 0.006(11) 0.007(11) 0.011(13)
C9 0.072(14) 0.035(12) 0.130(19) -0.003(12) 0.001(13) 0.017(10)
C10 0.057(12) 0.064(14) 0.082(14) -0.001(11) -0.006(11) 0.014(10)
C11 0.025(9) 0.055(12) 0.065(12) -0.018(10) -0.001(8) 0.001(8)
C12 0.050(11) 0.060(13) 0.056(11) -0.012(10) 0.011(9) 0.002(9)
C13 0.087(17) 0.085(18) 0.063(14) -0.007(12) 0.037(12) -0.004(13)
C14 0.054(14) 0.073(18) 0.14(2) 0.022(17) -0.012(16) -0.001(12)
C15 0.077(16) 0.081(18) 0.13(2) -0.055(16) -0.018(16) 0.027(14)
C16 0.045(11) 0.064(14) 0.079(14) -0.016(11) -0.005(10) 0.000(10)
C17 0.055(11) 0.056(13) 0.054(11) -0.008(9) 0.020(9) -0.020(9)
C18 0.049(11) 0.045(11) 0.046(10) -0.001(9) 0.000(9) 0.008(8)
C19 0.051(11) 0.077(14) 0.031(9) -0.014(9) 0.021(8) 0.002(9)
C20 0.081(17) 0.059(16) 0.16(2) 0.052(16) 0.011(17) 0.016(12)
C22 0.072(15) 0.101(19) 0.099(17) 0.015(14) 0.033(13) 0.009(13)
C23 0.068(14) 0.086(16) 0.065(13) -0.007(12) 0.033(11) -0.032(12)
C24 0.053(13) 0.064(15) 0.16(2) 0.014(15) 0.026(14) -0.014(11)
C25 0.074(16) 0.15(3) 0.084(17) 0.029(16) 0.020(13) -0.006(15)
C26 0.12(2) 0.060(16) 0.12(2) 0.005(14) 0.014(16) -0.031(14)
C27 0.043(12) 0.090(17) 0.060(13) -0.006(12) 0.002(10) -0.004(11)
C28 0.077(15) 0.082(17) 0.060(13) -0.006(12) 0.015(12) -0.006(12)
C29 0.12(2) 0.11(2) 0.076(17) 0.026(15) 0.033(16) 0.036(18)
C30 0.12(2) 0.09(2) 0.089(19) 0.004(17) -0.012(17) -0.031(18)
C31 0.075(16) 0.12(2) 0.071(15) -0.007(15) 0.005(13) -0.018(15)
C32 0.083(17) 0.11(2) 0.076(16) -0.009(15) 0.008(14) -0.023(16)
C1A 0.047(11) 0.059(12) 0.044(10) -0.029(9) 0.014(9) -0.018(9)
C2A 0.042(10) 0.066(13) 0.041(10) 0.005(9) 0.019(8) -0.004(8)
C3A 0.053(12) 0.103(17) 0.050(11) -0.029(12) 0.016(10) -0.025(12)
C4A 0.068(15) 0.11(2) 0.070(14) -0.033(13) 0.038(13) -0.018(13)
C5A 0.057(14) 0.14(2) 0.082(16) -0.042(16) 0.003(13) 0.013(14)
C6A 0.059(13) 0.094(17) 0.055(12) -0.030(11) 0.009(10) 0.014(11)
C1B 0.070(13) 0.057(13) 0.040(10) -0.012(9) 0.014(9) -0.021(10)
C2B 0.109(18) 0.068(16) 0.071(15) -0.003(12) 0.014(14) -0.027(13)
C3B 0.13(2) 0.15(3) 0.053(14) -0.006(16) 0.034(14) -0.07(2)
C4B 0.26(4) 0.09(2) 0.067(17) -0.002(16) 0.03(2) -0.07(2)
C5B 0.27(4) 0.060(16) 0.057(14) 0.013(12) 0.041(19) -0.059(19)
C6B 0.18(3) 0.054(15) 0.055(13) 0.001(12) 0.006(15) -0.044(16)
C1C 0.037(10) 0.056(12) 0.039(9) -0.017(9) 0.005(8) 0.000(8)
C2C 0.059(14) 0.070(15) 0.095(16) -0.021(12) 0.024(12) -0.010(11)
C3C 0.023(11) 0.11(2) 0.14(2) -0.069(18) -0.017(12) 0.005(12)
C4C 0.084(19) 0.12(2) 0.075(16) -0.044(16) -0.012(14) 0.064(18)
C5C 0.064(15) 0.12(2) 0.055(13) -0.010(13) 0.005(12) 0.019(14)
C6C 0.059(13) 0.075(15) 0.061(12) -0.005(11) 0.011(11) 0.014(10)
C1D 0.043(11) 0.034(11) 0.073(12) 0.004(9) 0.032(9) -0.001(8)
C2D 0.033(10) 0.067(14) 0.082(13) -0.006(11) 0.025(9) -0.006(9)
C3D 0.076(15) 0.079(16) 0.066(13) -0.003(11) 0.026(12) 0.013(12)
C4D 0.047(13) 0.090(19) 0.087(15) -0.025(14) 0.033(11) -0.022(12)
C5D 0.048(12) 0.071(16) 0.079(14) -0.014(12) 0.021(10) -0.005(11)
C6D 0.047(11) 0.058(13) 0.063(12) -0.004(10) 0.020(9) 0.004(9)
C1E 0.071(14) 0.066(15) 0.088(16) -0.010(12) 0.042(12) -0.024(11)
C2E 0.057(13) 0.063(15) 0.13(2) 0.006(15) 0.009(14) -0.013(11)
C3E 0.12(3) 0.11(2) 0.16(3) 0.04(2) -0.03(2) 0.04(2)
C4E 0.067(18) 0.07(2) 0.32(5) 0.08(3) 0.00(3) 0.013(14)
C5E 0.13(2) 0.10(2) 0.12(2) 0.056(18) 0.009(18) 0.033(19)
C6E 0.13(2) 0.067(17) 0.13(2) 0.011(16) 0.058(19) -0.009(15)
C1F 0.055(12) 0.074(15) 0.067(13) -0.030(11) 0.035(10) 0.002(10)
C2F 0.087(16) 0.11(2) 0.082(16) -0.038(15) 0.032(14) -0.006(14)
C3F 0.11(2) 0.22(4) 0.12(2) -0.10(2) 0.064(19) -0.07(2)
C4F 0.13(3) 0.22(4) 0.16(3) -0.15(3) 0.02(3) -0.02(3)
C5F 0.076(17) 0.11(2) 0.097(18) -0.035(17) 0.024(15) -0.015(14)
C6F 0.063(13) 0.068(15) 0.087(15) -0.043(12) -0.005(12) -0.010(11)
B2 0.047(16) 0.11(3) 0.10(2) 0.04(2) 0.017(16) 0.004(16)
F5 0.12(3) 0.14(4) 0.16(3) 0.06(3) 0.01(2) -0.02(2)
F6 0.10(2) 0.13(3) 0.063(18) 0.004(16) 0.011(15) 0.002(18)
F7 0.32(6) 0.09(3) 0.20(5) 0.06(3) -0.06(4) -0.09(3)
F8 0.25(5) 0.13(4) 0.11(3) -0.04(3) -0.01(3) 0.13(4)
F5A 0.09(2) 0.10(2) 0.101(19) 0.025(15) 0.037(14) 0.022(15)
F6A 0.27(6) 0.13(4) 0.21(6) -0.03(4) 0.17(5) 0.02(4)
F7A 0.08(2) 0.11(3) 0.08(2) 0.02(2) 0.011(16) 0.00(2)
F8A 0.09(3) 0.25(7) 0.11(3) 0.00(4) -0.06(3) 0.03(4)
B1 0.139(16) 0.141(17) 0.138(16) 0.001(10) 0.016(10) -0.006(10)
F1 0.178(19) 0.154(18) 0.26(2) 0.004(17) -0.051(18) 0.042(15)
F2 0.33(3) 0.20(2) 0.157(18) 0.061(17) -0.02(2) -0.05(2)
F3 0.21(2) 0.128(16) 0.27(2) -0.058(16) 0.063(18) -0.088(15)
F4 0.22(2) 0.136(18) 0.25(2) 0.010(16) 0.047(19) -0.043(16)

loop_
_atom_type_symbol
_atom_type_description
_atom_type_scat_dispersion_real
_atom_type_scat_dispersion_imag
_atom_type_scat_source
C C 0.0033 0.0016 'International Tables Vol C Tables 4.2.6.8 and 6.1.1.4'
H H 0.0000 0.0000 'International Tables Vol C Tables 4.2.6.8 and 6.1.1.4'
N N 0.0061 0.0033 'International Tables Vol C Tables 4.2.6.8 and 6.1.1.4'
P P 0.1023 0.0942 'International Tables Vol C Tables 4.2.6.8 and 6.1.1.4'
Pd Pd -0.9988 1.0072 'International Tables Vol C Tables 4.2.6.8 and 6.1.1.4'
I I -0.4742 1.8119 'International Tables Vol C Tables 4.2.6.8 and 6.1.1.4'
B B 0.0013 0.0007 'International Tables Vol C Tables 4.2.6.8 and 6.1.1.4'
F F 0.0171 0.0103 'International Tables Vol C Tables 4.2.6.8 and 6.1.1.4'

loop_
_geom_angle_atom_site_label_1
_geom_angle_atom_site_label_2
_geom_angle_atom_site_label_3
_geom_angle
C1 Pd1 P1 93.7(5)
C1 Pd1 I1 88.3(4)
P1 Pd1 I1 176.80(14)
C1 Pd1 I2 172.0(5)
P1 Pd1 I2 93.52(12)
I1 Pd1 I2 84.56(5)
C17 Pd2 P2 91.4(5)
C17 Pd2 I2 88.6(5)
P2 Pd2 I2 178.47(15)
C17 Pd2 I1 173.3(5)
P2 Pd2 I1 95.08(13)
I2 Pd2 I1 84.92(5)
Pd1 I1 Pd2 91.58(5)
Pd2 I2 Pd1 92.18(5)
C1C P1 C1B 105.8(8)
C1C P1 C1A 102.0(8)
C1B P1 C1A 104.4(8)
C1C P1 Pd1 107.8(5)
C1B P1 Pd1 110.9(6)
C1A P1 Pd1 124.2(5)
C1E P2 C1F 104.9(10)
C1E P2 C1D 103.8(9)
C1F P2 C1D 106.0(9)
C1E P2 Pd2 112.0(7)
C1F P2 Pd2 119.4(6)
C1D P2 Pd2 109.5(6)
N2 N1 C2 108.4(13)
N2 N1 C10 120.8(14)
C2 N1 C10 130.5(15)
N1 N2 C3 107.9(13)
N1 N2 C11 121.0(13)
C3 N2 C11 130.6(14)
C18 N3 N4 108.6(14)
C18 N3 C26 137.0(18)
N4 N3 C26 114.3(16)
N3 N4 C19 108.6(14)
N3 N4 C27 121.5(14)
C19 N4 C27 129.6(16)
C3 C1 C2 106.0(15)
C3 C1 Pd1 123.4(12)
C2 C1 Pd1 129.9(13)
C1 C2 N1 108.1(15)
C1 C2 C4 130.1(18)
N1 C2 C4 121.6(17)
N2 C3 C1 109.3(14)
N2 C3 C7 122.6(15)
C1 C3 C7 128.0(14)
C2 C4 C6X 112(2)
C2 C4 C6 118(2)
C6X C4 C6 52(3)
C2 C4 C5 117.7(18)
C6X C4 C5 125(2)
C6 C4 C5 116(3)
C8 C7 C3 114.8(16)
C8 C7 C9 115.1(17)
C3 C7 C9 114.5(14)
C16 C11 C12 117.5(17)
C16 C11 N2 123.2(17)
C12 C11 N2 119.3(16)
C13 C12 C11 123.7(18)
C14 C13 C12 118(2)
C13 C14 C15 124(2)
C16 C15 C14 114(2)
C11 C16 C15 123(2)
C19 C17 C18 104.5(15)
C19 C17 Pd2 125.6(13)
C18 C17 Pd2 128.8(13)
N3 C18 C17 111.2(15)
N3 C18 C20 116.2(17)
C17 C18 C20 132.6(17)
N4 C19 C17 106.9(16)
N4 C19 C23 128.1(15)
C17 C19 C23 125.0(16)
C18 C20 C22 118.1(17)
C18 C20 C21 117(2)
C22 C20 C21 107(2)
C18 C20 C21X 103(5)
C22 C20 C21X 134(5)
C21 C20 C21X 67(4)
C25 C23 C19 110.8(18)
C25 C23 C24 112(2)
C19 C23 C24 105.4(15)
C28 C27 C32 123(2)
C28 C27 N4 118(2)
C32 C27 N4 118(2)
C27 C28 C29 116(2)
C30 C29 C28 124(3)
C29 C30 C31 120(3)
C30 C31 C32 116(3)
C27 C32 C31 121(2)
C6A C1A C2A 119.7(15)
C6A C1A P1 122.5(14)
C2A C1A P1 117.2(13)
C3A C2A C1A 118.5(17)
C2A C3A C4A 122(2)
C3A C4A C5A 119(2)
C6A C5A C4A 122(2)
C1A C6A C5A 120(2)
C2B C1B C6B 118.6(19)
C2B C1B P1 120.3(16)
C6B C1B P1 121.0(14)
C3B C2B C1B 121(2)
C4B C3B C2B 124(2)
C3B C4B C5B 115(2)
C6B C5B C4B 122(3)
C5B C6B C1B 119(2)
C2C C1C C6C 118.1(18)
C2C C1C P1 121.0(16)
C6C C1C P1 119.2(13)
C1C C2C C3C 122(2)
C2C C3C C4C 119(2)
C5C C4C C3C 117(2)
C6C C5C C4C 124(3)
C5C C6C C1C 120(2)
C2D C1D C6D 119.7(16)
C2D C1D P2 117.9(13)
C6D C1D P2 122.4(14)
C1D C2D C3D 121.9(18)
C4D C3D C2D 114(2)
C5D C4D C3D 124(2)
C4D C5D C6D 118(2)
C1D C6D C5D 121.9(19)
C6E C1E C2E 116(2)
C6E C1E P2 121.8(19)
C2E C1E P2 122.1(18)
C3E C2E C1E 120(3)
C2E C3E C4E 126(3)
C3E C4E C5E 116(3)
C4E C5E C6E 118(3)
C1E C6E C5E 124(3)
C6F C1F C2F 121(2)
C6F C1F P2 118.5(17)
C2F C1F P2 120.5(16)
C1F C2F C3F 121(2)
C4F C3F C2F 114(3)
C5F C4F C3F 126(3)
C6F C5F C4F 115(2)
C1F C6F C5F 124(2)
F8 B2 F5 110.0(12)
F8 B2 F7 109.4(12)
F5 B2 F7 109.4(12)
F8 B2 F6 110.0(12)
F5 B2 F6 109.8(12)
F7 B2 F6 108.2(12)
F8 B2 F8A 137(2)
F5 B2 F8A 110(2)
F7 B2 F8A 71.9(18)
F6 B2 F8A 39.0(19)
F8 B2 F5A 113(2)
F5 B2 F5A 25(2)
F7 B2 F5A 85(2)
F6 B2 F5A 127(2)
F8A B2 F5A 110.0(12)
F8 B2 F7A 52.2(16)
F5 B2 F7A 129(2)
F7 B2 F7A 57.4(16)
F6 B2 F7A 121(2)
F8A B2 F7A 110.2(12)
F5A B2 F7A 110.0(12)
F8 B2 F6A 58.2(15)
F5 B2 F6A 86(2)
F7 B2 F6A 164(2)
F6 B2 F6A 70.1(19)
F8A B2 F6A 109.0(12)
F5A B2 F6A 108.9(12)
F7A B2 F6A 108.7(12)
F3 B1 F1 111.0(12)
F3 B1 F2 109.2(12)
F1 B1 F2 109.6(12)
F3 B1 F4 109.5(12)
F1 B1 F4 109.1(12)
F2 B1 F4 108.4(12)

loop_
_geom_bond_atom_site_label_1
_geom_bond_atom_site_label_2
_geom_bond_distance
Pd1 C1 2.023(16)
Pd1 P1 2.267(5)
Pd1 I1 2.6534(17)
Pd1 I2 2.6783(17)
Pd2 C17 1.998(17)
Pd2 P2 2.283(5)
Pd2 I2 2.6304(17)
Pd2 I1 2.6825(17)
P1 C1C 1.820(17)
P1 C1B 1.828(19)
P1 C1A 1.839(15)
P2 C1E 1.76(2)
P2 C1F 1.825(18)
P2 C1D 1.848(17)
N1 N2 1.323(18)
N1 C2 1.36(2)
N1 C10 1.49(2)
N2 C3 1.351(17)
N2 C11 1.40(2)
N3 C18 1.307(19)
N3 N4 1.378(19)
N3 C26 1.43(2)
N4 C19 1.41(2)
N4 C27 1.42(2)
C1 C3 1.35(2)
C1 C2 1.36(2)
C2 C4 1.45(3)
C3 C7 1.53(2)
C4 C6X 1.539(5)
C4 C6 1.539(5)
C4 C5 1.55(3)
C21 C20 1.538(5)
C21X C20 1.540(5)
C7 C8 1.47(2)
C7 C9 1.57(2)
C11 C16 1.34(2)
C11 C12 1.40(2)
C12 C13 1.36(3)
C13 C14 1.31(3)
C14 C15 1.47(3)
C15 C16 1.40(3)
C17 C19 1.41(2)
C17 C18 1.43(2)
C18 C20 1.48(3)
C19 C23 1.56(3)
C20 C22 1.49(3)
C23 C25 1.41(3)
C23 C24 1.58(3)
C27 C28 1.35(3)
C27 C32 1.37(3)
C28 C29 1.41(3)
C29 C30 1.33(3)
C30 C31 1.41(3)
C31 C32 1.42(3)
C1A C6A 1.33(2)
C1A C2A 1.44(2)
C2A C3A 1.32(2)
C3A C4A 1.36(3)
C4A C5A 1.36(3)
C5A C6A 1.35(3)
C1B C2B 1.35(3)
C1B C6B 1.37(3)
C2B C3B 1.34(3)
C3B C4B 1.29(3)
C4B C5B 1.42(4)
C5B C6B 1.34(3)
C1C C2C 1.37(2)
C1C C6C 1.39(2)
C2C C3C 1.39(3)
C3C C4C 1.43(3)
C4C C5C 1.37(3)
C5C C6C 1.34(3)
C1D C2D 1.30(2)
C1D C6D 1.34(2)
C2D C3D 1.44(3)
C3D C4D 1.38(3)
C4D C5D 1.30(3)
C5D C6D 1.38(2)
C1E C6E 1.38(3)
C1E C2E 1.45(3)
C2E C3E 1.34(3)
C3E C4E 1.38(5)
C4E C5E 1.44(4)
C5E C6E 1.45(3)
C1F C6F 1.34(3)
C1F C2F 1.36(3)
C2F C3F 1.40(3)
C3F C4F 1.40(4)
C4F C5F 1.38(4)
C5F C6F 1.34(3)
B2 F8 1.335(16)
B2 F5 1.342(16)
B2 F7 1.344(16)
B2 F6 1.349(16)
B2 F8A 1.35(2)
B2 F5A 1.36(2)
B2 F7A 1.36(2)
B2 F6A 1.36(2)
B1 F3 1.339(15)
B1 F1 1.341(15)
B1 F2 1.351(15)
B1 F4 1.352(15)
